data_7050854
loop_
_publ_author_name
'Manuel R. Bermejo'
'Miguel V\'azquez'
'Jes\'us Sanmart\'in'
'Ana M. Garc\'ia-Deibe'
'Matilde Fondo'
'Carlos Lodeiro'

_publ_section_title
;
 Zinc and cadmium complexes with an achiral symmetric helicand. Crystal
 structure of an enantiomerically pure \L-Zn(II) monohelicate
;
_journal_issue 10
_journal_name_full 'New J. Chem.'
_journal_page_first 1365
_journal_page_last 1370
_journal_paper_doi 10.1039/b201433p
_journal_volume 26
_journal_year 2002
_chemical_formula_moiety 'C31 H30 N4 O5 S2 Zn, H2 O'
_chemical_formula_sum 'C31 H32 N4 O6 S2 Zn'
_chemical_formula_weight 686.10
_chemical_name_systematic
; 
? 
;
_space_group_IT_number 19
_symmetry_cell_setting orthorhombic
_symmetry_space_group_name_Hall 'P 2ac 2ab'
_symmetry_space_group_name_H-M 'P 21 21 21'
_atom_sites_solution_hydrogens geom
_atom_sites_solution_primary direct
_atom_sites_solution_secondary difmap
_audit_creation_method SHELXL-97
_cell_angle_alpha 90.00
_cell_angle_beta 90.00
_cell_angle_gamma 90.00
_cell_formula_units_Z 4
_cell_length_a 9.127(3)
_cell_length_b 16.830(3)
_cell_length_c 20.558(5)
_cell_measurement_temperature 298(2)
_cell_volume 3157.9(14)
_computing_cell_refinement 'Bruker SAINT'
_computing_data_collection 'Bruker SMART'
_computing_data_reduction 'Bruker SAINT'
_computing_molecular_graphics 'Bruker SHELXTL'
_computing_publication_material 'Bruker SHELXTL'
_computing_structure_refinement 'SHELXL-97 (Sheldrick, 1997)'
_computing_structure_solution 'SHELXS-97 (Sheldrick, 1990)'
_diffrn_ambient_temperature 298(2)
_diffrn_measured_fraction_theta_full 0.995
_diffrn_measured_fraction_theta_max 0.995
_diffrn_measurement_device_type 'CCD area detector'
_diffrn_measurement_method 'phi and omega scans'
_diffrn_radiation_monochromator graphite
_diffrn_radiation_source 'fine-focus sealed tube'
_diffrn_radiation_type MoK\a
_diffrn_radiation_wavelength 0.71073
_diffrn_reflns_av_R_equivalents 0.1065
_diffrn_reflns_av_sigmaI/netI 0.1336
_diffrn_reflns_limit_h_max 12
_diffrn_reflns_limit_h_min -10
_diffrn_reflns_limit_k_max 22
_diffrn_reflns_limit_k_min -22
_diffrn_reflns_limit_l_max 22
_diffrn_reflns_limit_l_min -27
_diffrn_reflns_number 21160
_diffrn_reflns_theta_full 28.36
_diffrn_reflns_theta_max 28.36
_diffrn_reflns_theta_min 1.56
_exptl_absorpt_coefficient_mu 0.959
_exptl_absorpt_correction_T_max 0.7002
_exptl_absorpt_correction_T_min 0.6455
_exptl_absorpt_correction_type empirical
_exptl_absorpt_process_details Sadabs
_exptl_crystal_colour 'Pale yellow'
_exptl_crystal_density_diffrn 1.443
_exptl_crystal_density_method 'not measured'
_exptl_crystal_description Block
_exptl_crystal_F_000 1424
_exptl_crystal_size_max 0.50
_exptl_crystal_size_mid 0.50
_exptl_crystal_size_min 0.40
_refine_diff_density_max 0.636
_refine_diff_density_min -0.402
_refine_diff_density_rms 0.070
_refine_ls_abs_structure_details 'Flack H D (1983), Acta Cryst. A39, 876-881'
_refine_ls_abs_structure_Flack -0.032(14)
_refine_ls_extinction_method none
_refine_ls_goodness_of_fit_ref 0.874
_refine_ls_hydrogen_treatment mixed
_refine_ls_matrix_type full
_refine_ls_number_parameters 399
_refine_ls_number_reflns 7757
_refine_ls_number_restraints 0
_refine_ls_restrained_S_all 0.874
_refine_ls_R_factor_all 0.1165
_refine_ls_R_factor_gt 0.0545
_refine_ls_shift/su_max 0.001
_refine_ls_shift/su_mean 0.000
_refine_ls_structure_factor_coef Fsqd
_refine_ls_weighting_details 'calc w=1/[\s^2^(Fo^2^)+(0.0338P)^2^+0.0000P] where P=(Fo^2^+2Fc^2^)/3'
_refine_ls_weighting_scheme calc
_refine_ls_wR_factor_gt 0.1046
_refine_ls_wR_factor_ref 0.1208
_reflns_number_gt 4183
_reflns_number_total 7757
_reflns_threshold_expression >2sigma(I)
_cod_data_source_file b201433p.txt
_cod_data_source_block ZnOPTS
_cod_depositor_comments
;
The following automatic conversions were performed:
'_symmetry_cell_setting' value 'Orthorhombic' changed to 'orthorhombic'
according to '/home/saulius/struct/CIF-dictionaries/cif_core.dic'
dictionary named 'cif_core.dic' version 2.4.1 from 2010-06-29.

Automatic conversion script
Id: cif_fix_enum 1527 2010-12-29 10:47:43Z saulius 
;
_cod_original_cell_volume 3157.9(15)
_cod_original_sg_symbol_H-M P2(1)2(1)2(1)
_cod_database_code 7050854

loop_
_symmetry_equiv_pos_as_xyz
'x, y, z'
'-x+1/2, -y, z+1/2'
'-x, y+1/2, -z+1/2'
'x+1/2, -y+1/2, -z'

loop_
_atom_site_label
_atom_site_type_symbol
_atom_site_fract_x
_atom_site_fract_y
_atom_site_fract_z
_atom_site_U_iso_or_equiv
_atom_site_adp_type
_atom_site_occupancy
_atom_site_symmetry_multiplicity
_atom_site_calc_flag
_atom_site_refinement_flags
_atom_site_disorder_assembly
_atom_site_disorder_group
Zn1 Zn 0.49174(7) 0.46379(3) 0.83424(2) 0.04326(16) Uani 1 1 d . . .
S1 S 0.78837(14) 0.50275(8) 0.88423(6) 0.0456(3) Uani 1 1 d . . .
S2 S 0.41825(14) 0.57178(7) 0.72647(6) 0.0420(3) Uani 1 1 d . . .
O1 O 0.8678(4) 0.4841(2) 0.94316(15) 0.0563(10) Uani 1 1 d . . .
O2 O 0.7860(4) 0.44361(19) 0.83369(18) 0.0625(10) Uani 1 1 d . . .
O3 O 0.2514(5) 0.2968(3) 0.9641(2) 0.0898(14) Uani 1 1 d . . .
H3A H 0.1664 0.3020 0.9762 0.135 Uiso 1 1 calc R . .
O4 O 0.5197(4) 0.61502(17) 0.68562(15) 0.0522(9) Uani 1 1 d . . .
O5 O 0.3948(4) 0.60405(19) 0.79100(16) 0.0557(9) Uani 1 1 d . . .
N1 N 0.6185(4) 0.5202(2) 0.89760(17) 0.0416(10) Uani 1 1 d . . .
N2 N 0.3231(4) 0.4602(2) 0.8995(2) 0.0452(10) Uani 1 1 d . . .
N3 N 0.4650(4) 0.3446(2) 0.82252(19) 0.0490(11) Uani 1 1 d . . .
N4 N 0.4643(4) 0.48151(19) 0.74039(16) 0.0400(10) Uani 1 1 d . . .
C1 C 1.0920(8) 0.7847(4) 0.7593(3) 0.095(2) Uani 1 1 d . . .
H1A H 1.1805 0.7974 0.7823 0.142 Uiso 1 1 calc R . .
H1B H 1.0282 0.8301 0.7593 0.142 Uiso 1 1 calc R . .
H1C H 1.1152 0.7704 0.7153 0.142 Uiso 1 1 calc R . .
C2 C 1.0165(6) 0.7159(3) 0.7924(3) 0.0594(13) Uani 1 1 d . . .
C3 C 1.0828(6) 0.6723(3) 0.8407(3) 0.0610(15) Uani 1 1 d . . .
H3B H 1.1772 0.6858 0.8536 0.073 Uiso 1 1 calc R . .
C4 C 1.0136(6) 0.6092(3) 0.8705(2) 0.0520(12) Uani 1 1 d . . .
H4A H 1.0605 0.5809 0.9033 0.062 Uiso 1 1 calc R . .
C5 C 0.8730(5) 0.5883(3) 0.8508(2) 0.0430(12) Uani 1 1 d . . .
C6 C 0.8037(6) 0.6311(3) 0.8046(3) 0.0655(16) Uani 1 1 d . . .
H6A H 0.7082 0.6183 0.7927 0.079 Uiso 1 1 calc R . .
C7 C 0.8750(7) 0.6943(4) 0.7745(3) 0.0750(18) Uani 1 1 d . . .
H7A H 0.8273 0.7226 0.7419 0.090 Uiso 1 1 calc R . .
C8 C 0.5695(5) 0.5681(3) 0.9490(2) 0.0412(12) Uani 1 1 d . . .
C9 C 0.6561(6) 0.6263(3) 0.9784(2) 0.0522(14) Uani 1 1 d . . .
H9A H 0.7503 0.6349 0.9627 0.063 Uiso 1 1 calc R . .
C10 C 0.6068(7) 0.6710(4) 1.0295(3) 0.0649(16) Uani 1 1 d . . .
H10A H 0.6679 0.7095 1.0473 0.078 Uiso 1 1 calc R . .
C11 C 0.4701(8) 0.6603(4) 1.0550(3) 0.0720(18) Uani 1 1 d . . .
H11A H 0.4382 0.6905 1.0902 0.086 Uiso 1 1 calc R . .
C12 C 0.3802(7) 0.6034(4) 1.0273(3) 0.0663(16) Uani 1 1 d . . .
H12A H 0.2869 0.5957 1.0443 0.080 Uiso 1 1 calc R . .
C13 C 0.4256(6) 0.5572(3) 0.9745(2) 0.0456(13) Uani 1 1 d . . .
C14 C 0.3178(6) 0.4985(3) 0.9517(3) 0.0506(13) Uani 1 1 d . . .
H14A H 0.2379 0.4890 0.9786 0.061 Uiso 1 1 calc R . .
C15 C 0.2113(6) 0.3994(3) 0.8859(3) 0.0522(13) Uani 1 1 d . . .
H15A H 0.1830 0.4034 0.8405 0.063 Uiso 1 1 calc R . .
H15B H 0.1252 0.4107 0.9119 0.063 Uiso 1 1 calc R . .
C16 C 0.2609(7) 0.3138(3) 0.8996(2) 0.0589(15) Uani 1 1 d . . .
H16A H 0.1990 0.2768 0.8751 0.071 Uiso 1 1 calc R . .
C17 C 0.4253(6) 0.2995(3) 0.8812(2) 0.0544(14) Uani 1 1 d . . .
H17A H 0.4875 0.3158 0.9171 0.065 Uiso 1 1 calc R . .
H17B H 0.4413 0.2433 0.8736 0.065 Uiso 1 1 calc R . .
C18 C 0.4684(5) 0.3090(3) 0.7672(2) 0.0453(12) Uani 1 1 d . . .
H18A H 0.4560 0.2542 0.7681 0.054 Uiso 1 1 calc R . .
C19 C 0.4893(6) 0.3442(2) 0.7041(2) 0.0412(10) Uani 1 1 d . . .
C20 C 0.5069(6) 0.2900(3) 0.6526(2) 0.0538(12) Uani 1 1 d . . .
H20A H 0.5079 0.2360 0.6619 0.065 Uiso 1 1 calc R . .
C21 C 0.5225(6) 0.3138(3) 0.5892(3) 0.0598(14) Uani 1 1 d . . .
H21A H 0.5345 0.2765 0.5562 0.072 Uiso 1 1 calc R . .
C22 C 0.5201(6) 0.3931(3) 0.5753(2) 0.0530(13) Uani 1 1 d . . .
H22A H 0.5312 0.4100 0.5325 0.064 Uiso 1 1 calc R . .
C23 C 0.5013(6) 0.4483(2) 0.6242(2) 0.0454(11) Uani 1 1 d . . .
H23A H 0.4984 0.5019 0.6135 0.055 Uiso 1 1 calc R . .
C24 C 0.4865(5) 0.4258(2) 0.6896(2) 0.0384(10) Uani 1 1 d . . .
C25 C 0.2484(5) 0.5694(3) 0.6851(2) 0.0401(11) Uani 1 1 d . . .
C26 C 0.1332(6) 0.5264(3) 0.7102(3) 0.0622(15) Uani 1 1 d . . .
H26A H 0.1453 0.4979 0.7485 0.075 Uiso 1 1 calc R . .
C27 C -0.0017(6) 0.5257(3) 0.6783(3) 0.0692(15) Uani 1 1 d . . .
H27A H -0.0781 0.4952 0.6948 0.083 Uiso 1 1 calc R . .
C28 C -0.0232(6) 0.5690(4) 0.6231(3) 0.0616(15) Uani 1 1 d . . .
C29 C 0.0920(7) 0.6125(4) 0.5994(3) 0.0722(17) Uani 1 1 d . . .
H29A H 0.0791 0.6419 0.5615 0.087 Uiso 1 1 calc R . .
C30 C 0.2259(6) 0.6138(4) 0.6299(3) 0.0658(16) Uani 1 1 d . . .
H30A H 0.3014 0.6448 0.6131 0.079 Uiso 1 1 calc R . .
C31 C -0.1714(7) 0.5680(5) 0.5899(3) 0.095(2) Uani 1 1 d . . .
H31A H -0.1932 0.5150 0.5756 0.143 Uiso 1 1 calc R . .
H31B H -0.1696 0.6031 0.5530 0.143 Uiso 1 1 calc R . .
H31C H -0.2453 0.5853 0.6199 0.143 Uiso 1 1 calc R . .
O1S O -0.0459(6) 0.3227(3) 0.9868(3) 0.158(3) Uani 1 1 d . . .
H1SA H -0.0700 0.3712 0.9828 0.190 Uiso 1 1 d R . .
H1SB H -0.1232 0.2964 0.9951 0.190 Uiso 1 1 d R . .

loop_
_atom_site_aniso_label
_atom_site_aniso_U_11
_atom_site_aniso_U_22
_atom_site_aniso_U_33
_atom_site_aniso_U_23
_atom_site_aniso_U_13
_atom_site_aniso_U_12
Zn1 0.0462(3) 0.0365(3) 0.0471(3) -0.0026(2) 0.0030(3) -0.0038(3)
S1 0.0380(7) 0.0444(7) 0.0544(8) -0.0018(6) 0.0038(6) 0.0076(6)
S2 0.0435(7) 0.0279(6) 0.0546(8) 0.0001(6) -0.0029(6) -0.0011(5)
O1 0.050(2) 0.059(3) 0.060(2) 0.0091(17) -0.0055(17) 0.0072(18)
O2 0.055(2) 0.053(2) 0.079(2) -0.022(2) 0.013(2) -0.0021(17)
O3 0.082(4) 0.090(3) 0.098(3) 0.014(3) 0.001(3) 0.006(3)
O4 0.047(2) 0.0377(17) 0.072(2) 0.0113(15) -0.0040(19) -0.0055(17)
O5 0.064(2) 0.040(2) 0.063(2) -0.0096(17) -0.0134(19) 0.0064(17)
N1 0.032(2) 0.045(3) 0.048(2) -0.0018(18) 0.0054(17) 0.0042(18)
N2 0.043(2) 0.039(2) 0.054(3) 0.003(2) 0.0048(18) 0.001(2)
N3 0.054(3) 0.040(2) 0.052(2) 0.0050(19) 0.005(2) 0.0033(19)
N4 0.045(3) 0.027(2) 0.048(2) -0.0017(16) 0.0006(17) -0.0005(16)
C1 0.078(5) 0.096(5) 0.110(5) 0.012(4) 0.022(4) -0.021(4)
C2 0.051(4) 0.054(3) 0.074(3) 0.006(3) 0.011(3) -0.010(3)
C3 0.032(3) 0.073(4) 0.078(4) -0.019(3) 0.005(3) -0.005(3)
C4 0.039(3) 0.056(3) 0.061(3) 0.002(2) 0.002(3) 0.005(3)
C5 0.030(3) 0.049(3) 0.050(3) -0.003(2) 0.002(2) 0.004(2)
C6 0.039(3) 0.076(4) 0.081(4) 0.028(3) -0.014(3) -0.017(3)
C7 0.055(4) 0.087(5) 0.083(4) 0.035(4) -0.008(3) -0.002(3)
C8 0.041(3) 0.040(3) 0.042(3) -0.003(2) -0.001(2) 0.007(2)
C9 0.040(3) 0.062(4) 0.054(3) -0.010(3) -0.002(2) 0.006(3)
C10 0.058(4) 0.074(4) 0.062(4) -0.019(3) -0.009(3) 0.012(3)
C11 0.079(5) 0.081(4) 0.056(3) -0.027(3) 0.000(3) 0.016(4)
C12 0.055(4) 0.084(5) 0.060(4) -0.010(3) 0.012(3) 0.011(3)
C13 0.044(3) 0.046(3) 0.047(3) -0.002(2) 0.003(2) 0.006(2)
C14 0.044(3) 0.055(3) 0.053(3) 0.011(3) 0.010(2) 0.004(3)
C15 0.041(3) 0.044(3) 0.072(4) 0.014(3) 0.004(3) -0.005(2)
C16 0.074(4) 0.062(4) 0.041(3) 0.021(3) 0.014(3) 0.013(3)
C17 0.066(4) 0.036(3) 0.061(3) 0.005(2) 0.007(3) 0.010(3)
C18 0.052(3) 0.027(2) 0.058(3) 0.000(2) 0.000(3) -0.001(2)
C19 0.036(3) 0.035(2) 0.053(3) -0.006(2) 0.002(3) 0.003(2)
C20 0.050(3) 0.037(3) 0.074(3) -0.013(2) 0.003(3) -0.002(3)
C21 0.056(4) 0.059(3) 0.065(3) -0.025(3) 0.013(3) -0.003(3)
C22 0.047(3) 0.064(4) 0.048(3) -0.004(2) 0.004(3) -0.001(3)
C23 0.045(3) 0.041(3) 0.051(3) -0.003(2) 0.002(3) 0.001(3)
C24 0.028(2) 0.035(2) 0.052(3) -0.004(2) -0.001(2) 0.000(2)
C25 0.041(3) 0.036(3) 0.044(3) -0.001(2) 0.003(2) -0.002(2)
C26 0.056(4) 0.057(4) 0.073(4) 0.012(3) 0.005(3) -0.007(3)
C27 0.041(3) 0.074(4) 0.092(4) -0.005(3) 0.008(3) -0.007(3)
C28 0.041(3) 0.076(4) 0.067(4) -0.013(3) -0.007(3) 0.011(3)
C29 0.058(4) 0.098(5) 0.060(4) 0.023(3) -0.011(3) 0.000(4)
C30 0.050(4) 0.074(4) 0.073(4) 0.025(3) -0.005(3) -0.010(3)
C31 0.049(4) 0.135(7) 0.101(5) -0.031(5) -0.015(3) 0.008(4)
O1S 0.089(4) 0.139(5) 0.247(6) 0.117(5) 0.077(4) 0.032(3)

loop_
_atom_type_symbol
_atom_type_description
_atom_type_scat_dispersion_real
_atom_type_scat_dispersion_imag
_atom_type_scat_source
C C 0.0033 0.0016 'International Tables Vol C Tables 4.2.6.8 and 6.1.1.4'
H H 0.0000 0.0000 'International Tables Vol C Tables 4.2.6.8 and 6.1.1.4'
N N 0.0061 0.0033 'International Tables Vol C Tables 4.2.6.8 and 6.1.1.4'
O O 0.0106 0.0060 'International Tables Vol C Tables 4.2.6.8 and 6.1.1.4'
S S 0.1246 0.1234 'International Tables Vol C Tables 4.2.6.8 and 6.1.1.4'
Zn Zn 0.2839 1.4301 'International Tables Vol C Tables 4.2.6.8 and 6.1.1.4'

loop_
_geom_angle_atom_site_label_1
_geom_angle_atom_site_label_2
_geom_angle_atom_site_label_3
_geom_angle
_geom_angle_site_symmetry_1
_geom_angle_site_symmetry_3
_geom_angle_publ_flag
N4 Zn1 N1 130.17(15) . . ?
N4 Zn1 N3 91.03(15) . . ?
N1 Zn1 N3 128.29(16) . . ?
N4 Zn1 N2 123.54(16) . . ?
N1 Zn1 N2 91.26(16) . . ?
N3 Zn1 N2 87.62(16) . . ?
O2 S1 O1 117.5(2) . . ?
O2 S1 N1 103.7(2) . . ?
O1 S1 N1 112.4(2) . . ?
O2 S1 C5 106.8(2) . . ?
O1 S1 C5 106.4(2) . . ?
N1 S1 C5 109.8(2) . . ?
O4 S2 O5 115.9(2) . . ?
O4 S2 N4 114.4(2) . . ?
O5 S2 N4 103.34(19) . . ?
O4 S2 C25 107.1(2) . . ?
O5 S2 C25 108.6(2) . . ?
N4 S2 C25 107.1(2) . . ?
C8 N1 S1 122.9(3) . . ?
C8 N1 Zn1 125.7(3) . . ?
S1 N1 Zn1 111.3(2) . . ?
C14 N2 C15 119.6(4) . . ?
C14 N2 Zn1 125.2(3) . . ?
C15 N2 Zn1 114.7(3) . . ?
C18 N3 C17 119.4(4) . . ?
C18 N3 Zn1 124.1(3) . . ?
C17 N3 Zn1 116.2(3) . . ?
C24 N4 S2 122.2(3) . . ?
C24 N4 Zn1 127.1(3) . . ?
S2 N4 Zn1 110.62(19) . . ?
C3 C2 C7 117.4(5) . . ?
C3 C2 C1 122.3(6) . . ?
C7 C2 C1 120.3(6) . . ?
C2 C3 C4 122.0(5) . . ?
C3 C4 C5 119.3(5) . . ?
C6 C5 C4 120.1(5) . . ?
C6 C5 S1 120.1(4) . . ?
C4 C5 S1 119.7(4) . . ?
C5 C6 C7 120.1(5) . . ?
C2 C7 C6 121.1(5) . . ?
C9 C8 N1 123.3(5) . . ?
C9 C8 C13 116.9(5) . . ?
N1 C8 C13 119.8(5) . . ?
C10 C9 C8 122.1(5) . . ?
C11 C10 C9 121.5(6) . . ?
C10 C11 C12 118.3(5) . . ?
C11 C12 C13 122.0(6) . . ?
C12 C13 C8 119.1(5) . . ?
C12 C13 C14 115.0(5) . . ?
C8 C13 C14 125.8(4) . . ?
N2 C14 C13 126.4(5) . . ?
N2 C15 C16 114.4(5) . . ?
O3 C16 C15 111.0(4) . . ?
O3 C16 C17 105.3(4) . . ?
C15 C16 C17 112.4(4) . . ?
N3 C17 C16 110.8(4) . . ?
N3 C18 C19 127.5(4) . . ?
C24 C19 C20 118.4(4) . . ?
C24 C19 C18 126.2(4) . . ?
C20 C19 C18 115.3(4) . . ?
C21 C20 C19 122.6(4) . . ?
C22 C21 C20 118.9(4) . . ?
C21 C22 C23 120.5(4) . . ?
C22 C23 C24 121.9(4) . . ?
C23 C24 C19 117.7(4) . . ?
C23 C24 N4 122.8(4) . . ?
C19 C24 N4 119.5(4) . . ?
C30 C25 C26 118.8(5) . . ?
C30 C25 S2 121.0(4) . . ?
C26 C25 S2 120.1(4) . . ?
C25 C26 C27 120.1(5) . . ?
C28 C27 C26 120.9(5) . . ?
C27 C28 C29 118.2(5) . . ?
C27 C28 C31 119.9(6) . . ?
C29 C28 C31 122.0(6) . . ?
C28 C29 C30 121.9(5) . . ?
C29 C30 C25 120.0(5) . . ?

loop_
_geom_bond_atom_site_label_1
_geom_bond_atom_site_label_2
_geom_bond_distance
_geom_bond_site_symmetry_2
_geom_bond_publ_flag
Zn1 N4 1.968(3) . ?
Zn1 N1 1.985(4) . ?
Zn1 N3 2.035(4) . ?
Zn1 N2 2.042(4) . ?
S1 O2 1.439(3) . ?
S1 O1 1.446(3) . ?
S1 N1 1.602(4) . ?
S1 C5 1.772(5) . ?
S2 O4 1.447(3) . ?
S2 O5 1.449(3) . ?
S2 N4 1.602(3) . ?
S2 C25 1.769(5) . ?
O3 C16 1.358(5) . ?
N1 C8 1.403(5) . ?
N2 C14 1.253(6) . ?
N2 C15 1.473(6) . ?
N3 C18 1.285(5) . ?
N3 C17 1.471(6) . ?
N4 C24 1.419(5) . ?
C1 C2 1.509(7) . ?
C2 C3 1.374(7) . ?
C2 C7 1.392(8) . ?
C3 C4 1.380(7) . ?
C4 C5 1.390(7) . ?
C5 C6 1.351(7) . ?
C6 C7 1.392(7) . ?
C8 C9 1.395(7) . ?
C8 C13 1.425(7) . ?
C9 C10 1.369(7) . ?
C10 C11 1.365(9) . ?
C11 C12 1.384(8) . ?
C12 C13 1.398(7) . ?
C13 C14 1.471(7) . ?
C15 C16 1.537(7) . ?
C16 C17 1.566(7) . ?
C18 C19 1.440(6) . ?
C19 C24 1.405(6) . ?
C19 C20 1.406(6) . ?
C20 C21 1.371(6) . ?
C21 C22 1.365(7) . ?
C22 C23 1.379(6) . ?
C23 C24 1.403(6) . ?
C25 C30 1.375(6) . ?
C25 C26 1.376(7) . ?
C26 C27 1.396(8) . ?
C27 C28 1.361(7) . ?
C28 C29 1.370(8) . ?
C28 C31 1.516(8) . ?
C29 C30 1.374(8) . ?

loop_
_geom_hbond_atom_site_label_D
_geom_hbond_atom_site_label_H
_geom_hbond_atom_site_label_A
_geom_hbond_distance_DH
_geom_hbond_distance_HA
_geom_hbond_distance_DA
_geom_hbond_angle_DHA
_geom_hbond_site_symmetry_A
O3 H3A O1S 0.82 1.98 2.788(7) 168.2 .
O1S H1SA O1 0.85 2.14 2.968(6) 163.2 1_455
O1S H1SB O3 0.85 2.12 2.913(6) 156.1 4_457

loop_
_geom_torsion_atom_site_label_1
_geom_torsion_atom_site_label_2
_geom_torsion_atom_site_label_3
_geom_torsion_atom_site_label_4
_geom_torsion
_geom_torsion_site_symmetry_1
_geom_torsion_site_symmetry_2
_geom_torsion_site_symmetry_3
_geom_torsion_site_symmetry_4
_geom_torsion_publ_flag
O2 S1 N1 C8 172.4(4) . . . . ?
O1 S1 N1 C8 44.4(4) . . . . ?
C5 S1 N1 C8 -73.8(4) . . . . ?
O2 S1 N1 Zn1 -6.2(3) . . . . ?
O1 S1 N1 Zn1 -134.1(2) . . . . ?
C5 S1 N1 Zn1 107.6(2) . . . . ?
N4 Zn1 N1 C8 112.2(4) . . . . ?
N3 Zn1 N1 C8 -113.6(4) . . . . ?
N2 Zn1 N1 C8 -25.7(4) . . . . ?
N4 Zn1 N1 S1 -69.3(3) . . . . ?
N3 Zn1 N1 S1 64.8(3) . . . . ?
N2 Zn1 N1 S1 152.8(2) . . . . ?
N4 Zn1 N2 C14 -130.0(4) . . . . ?
N1 Zn1 N2 C14 12.0(4) . . . . ?
N3 Zn1 N2 C14 140.3(4) . . . . ?
N4 Zn1 N2 C15 58.1(4) . . . . ?
N1 Zn1 N2 C15 -159.8(3) . . . . ?
N3 Zn1 N2 C15 -31.6(3) . . . . ?
N4 Zn1 N3 C18 13.9(4) . . . . ?
N1 Zn1 N3 C18 -132.8(4) . . . . ?
N2 Zn1 N3 C18 137.4(4) . . . . ?
N4 Zn1 N3 C17 -160.0(3) . . . . ?
N1 Zn1 N3 C17 53.3(4) . . . . ?
N2 Zn1 N3 C17 -36.4(3) . . . . ?
O4 S2 N4 C24 -58.2(4) . . . . ?
O5 S2 N4 C24 174.9(4) . . . . ?
C25 S2 N4 C24 60.3(4) . . . . ?
O4 S2 N4 Zn1 119.4(2) . . . . ?
O5 S2 N4 Zn1 -7.6(2) . . . . ?
C25 S2 N4 Zn1 -122.1(2) . . . . ?
N1 Zn1 N4 C24 122.5(4) . . . . ?
N3 Zn1 N4 C24 -23.2(4) . . . . ?
N2 Zn1 N4 C24 -111.1(4) . . . . ?
N1 Zn1 N4 S2 -54.9(3) . . . . ?
N3 Zn1 N4 S2 159.4(2) . . . . ?
N2 Zn1 N4 S2 71.6(3) . . . . ?
C7 C2 C3 C4 0.3(8) . . . . ?
C1 C2 C3 C4 -179.6(5) . . . . ?
C2 C3 C4 C5 0.6(8) . . . . ?
C3 C4 C5 C6 -2.1(7) . . . . ?
C3 C4 C5 S1 175.2(4) . . . . ?
O2 S1 C5 C6 69.4(5) . . . . ?
O1 S1 C5 C6 -164.3(4) . . . . ?
N1 S1 C5 C6 -42.4(5) . . . . ?
O2 S1 C5 C4 -107.9(4) . . . . ?
O1 S1 C5 C4 18.4(4) . . . . ?
N1 S1 C5 C4 140.3(4) . . . . ?
C4 C5 C6 C7 2.6(9) . . . . ?
S1 C5 C6 C7 -174.7(5) . . . . ?
C3 C2 C7 C6 0.2(9) . . . . ?
C1 C2 C7 C6 -179.9(6) . . . . ?
C5 C6 C7 C2 -1.6(10) . . . . ?
S1 N1 C8 C9 23.6(6) . . . . ?
Zn1 N1 C8 C9 -158.1(4) . . . . ?
S1 N1 C8 C13 -155.1(4) . . . . ?
Zn1 N1 C8 C13 23.2(6) . . . . ?
N1 C8 C9 C10 -178.5(5) . . . . ?
C13 C8 C9 C10 0.3(8) . . . . ?
C8 C9 C10 C11 0.7(9) . . . . ?
C9 C10 C11 C12 -0.9(9) . . . . ?
C10 C11 C12 C13 0.1(9) . . . . ?
C11 C12 C13 C8 0.9(8) . . . . ?
C11 C12 C13 C14 178.9(5) . . . . ?
C9 C8 C13 C12 -1.1(7) . . . . ?
N1 C8 C13 C12 177.7(4) . . . . ?
C9 C8 C13 C14 -178.8(5) . . . . ?
N1 C8 C13 C14 -0.1(7) . . . . ?
C15 N2 C14 C13 175.8(5) . . . . ?
Zn1 N2 C14 C13 4.3(7) . . . . ?
C12 C13 C14 N2 167.3(5) . . . . ?
C8 C13 C14 N2 -14.8(8) . . . . ?
C14 N2 C15 C16 -99.6(5) . . . . ?
Zn1 N2 C15 C16 72.8(5) . . . . ?
N2 C15 C16 O3 80.3(6) . . . . ?
N2 C15 C16 C17 -37.4(6) . . . . ?
C18 N3 C17 C16 -99.5(5) . . . . ?
Zn1 N3 C17 C16 74.7(5) . . . . ?
O3 C16 C17 N3 -157.1(4) . . . . ?
C15 C16 C17 N3 -36.1(6) . . . . ?
C17 N3 C18 C19 172.9(5) . . . . ?
Zn1 N3 C18 C19 -0.8(7) . . . . ?
N3 C18 C19 C24 -11.0(9) . . . . ?
N3 C18 C19 C20 172.2(5) . . . . ?
C24 C19 C20 C21 0.6(8) . . . . ?
C18 C19 C20 C21 177.6(5) . . . . ?
C19 C20 C21 C22 -0.4(9) . . . . ?
C20 C21 C22 C23 -0.4(9) . . . . ?
C21 C22 C23 C24 1.1(8) . . . . ?
C22 C23 C24 C19 -0.9(8) . . . . ?
C22 C23 C24 N4 -178.7(5) . . . . ?
C20 C19 C24 C23 0.1(7) . . . . ?
C18 C19 C24 C23 -176.6(5) . . . . ?
C20 C19 C24 N4 178.0(4) . . . . ?
C18 C19 C24 N4 1.3(8) . . . . ?
S2 N4 C24 C23 14.1(6) . . . . ?
Zn1 N4 C24 C23 -163.0(4) . . . . ?
S2 N4 C24 C19 -163.7(4) . . . . ?
Zn1 N4 C24 C19 19.2(6) . . . . ?
O4 S2 C25 C30 -9.1(5) . . . . ?
O5 S2 C25 C30 116.7(4) . . . . ?
N4 S2 C25 C30 -132.3(4) . . . . ?
O4 S2 C25 C26 174.9(4) . . . . ?
O5 S2 C25 C26 -59.3(5) . . . . ?
N4 S2 C25 C26 51.7(4) . . . . ?
C30 C25 C26 C27 2.7(8) . . . . ?
S2 C25 C26 C27 178.8(4) . . . . ?
C25 C26 C27 C28 -2.0(8) . . . . ?
C26 C27 C28 C29 0.9(8) . . . . ?
C26 C27 C28 C31 -179.2(5) . . . . ?
C27 C28 C29 C30 -0.6(9) . . . . ?
C31 C28 C29 C30 179.5(6) . . . . ?
C28 C29 C30 C25 1.4(10) . . . . ?
C26 C25 C30 C29 -2.4(9) . . . . ?
S2 C25 C30 C29 -178.5(5) . . . . ?
